data_2241296
loop_
_publ_author_name
'Mague, Joel T.'
'Mohamed, Shaaban K.'
'Akkurt, Mehmet'
'Younes, Sabry H. H.'
'Albayati, Mustafa R.'

_publ_section_title
;
 Crystal structure of
 (5<i>Z</i>)-5-(5-bromo-2-hydroxybenzylidene)-1,3-thiazolidine-2,4-dione
;
_journal_coeditor_code HB7533
_journal_issue 12
_journal_name_full 'Acta Crystallographica Section E'
_journal_page_first o919
_journal_page_last o920
_journal_paper_doi 10.1107/S2056989015020654
_journal_volume 71
_journal_year 2015
_chemical_formula_iupac 'C10 H6 Br N O3 S'
_chemical_formula_moiety 'C10 H6 Br N O3 S'
_chemical_formula_sum 'C10 H6 Br N O3 S'
_chemical_formula_weight 300.13
_chemical_name_systematic
;
(5<i>Z</i>)-5-(5-Bromo-2-hydroxybenzylidene)-1,3-thiazolidine-2,4-dione
;
_space_group_crystal_system triclinic
_space_group_IT_number 2
_space_group_name_Hall '-P 1'
_space_group_name_H-M_alt 'P -1'
_symmetry_space_group_name_Hall '-P 1'
_symmetry_space_group_name_H-M 'P -1'
_atom_sites_solution_hydrogens mixed
_atom_sites_solution_primary direct
_atom_sites_solution_secondary difmap
_audit_creation_method SHELXL-2014/7
_cell_angle_alpha 68.119(2)
_cell_angle_beta 86.0490(10)
_cell_angle_gamma 83.6580(10)
_cell_formula_units_Z 2
_cell_length_a 7.0680(7)
_cell_length_b 7.6770(8)
_cell_length_c 9.9977(10)
_cell_measurement_reflns_used 6176
_cell_measurement_temperature 150.(2)
_cell_measurement_theta_max 28.9750
_cell_measurement_theta_min 2.8713
_cell_volume 500.10(9)
_computing_cell_refinement
;
<i>SAINT</i> (Bruker, 2015)
;
_computing_data_collection
;
<i>APEX2</i> (Bruker, 2015)
;
_computing_data_reduction
;
<i>SAINT</i> (Bruker, 2015) and <i>CELL_NOW</i> (Sheldrick,
2015)
;
_computing_molecular_graphics
;
<i>DIAMOND</i> (Brandenburg & Putz, 2012)
;
_computing_publication_material
;
<i>SHELXTL</i> (Sheldrick, 2008)
;
_computing_structure_refinement
;
<i>SHELXL2014</i> (Sheldrick, 2015)
;
_computing_structure_solution
;
<i>SHELXT</i> (Sheldrick, 2015)
;
_diffrn_ambient_temperature 150(2)
_diffrn_detector_area_resol_mean 8.3333
_diffrn_measured_fraction_theta_full 0.995
_diffrn_measured_fraction_theta_max 0.980
_diffrn_measurement_device_type 'Bruker SMART APEX CCD'
_diffrn_measurement_method '\f and \w scans'
_diffrn_radiation_monochromator graphite
_diffrn_radiation_type MoK\a
_diffrn_radiation_wavelength 0.71073
_diffrn_reflns_av_R_equivalents 0.0602
_diffrn_reflns_limit_h_max 9
_diffrn_reflns_limit_h_min -9
_diffrn_reflns_limit_k_max 10
_diffrn_reflns_limit_k_min -10
_diffrn_reflns_limit_l_max 12
_diffrn_reflns_limit_l_min -12
_diffrn_reflns_number 25727
_diffrn_reflns_theta_full 28.500
_diffrn_reflns_theta_max 29.090
_diffrn_reflns_theta_min 2.196
_exptl_absorpt_coefficient_mu 4.306
_exptl_absorpt_correction_T_max 0.85
_exptl_absorpt_correction_T_min 0.41
_exptl_absorpt_correction_type multi-scan
_exptl_absorpt_process_details
;
(<i>TWINABS</i>; Sheldrick, 2015)
;
_exptl_crystal_colour colourless
_exptl_crystal_density_diffrn 1.993
_exptl_crystal_density_method 'not measured'
_exptl_crystal_description plate
_exptl_crystal_F_000 296
_exptl_crystal_size_max 0.250
_exptl_crystal_size_mid 0.150
_exptl_crystal_size_min 0.040
_refine_diff_density_max 0.821
_refine_diff_density_min -0.773
_refine_ls_extinction_method none
_refine_ls_goodness_of_fit_ref 1.006
_refine_ls_hydrogen_treatment constr
_refine_ls_matrix_type full
_refine_ls_number_parameters 145
_refine_ls_number_reflns 2629
_refine_ls_number_restraints 0
_refine_ls_restrained_S_all 1.006
_refine_ls_R_factor_all 0.0407
_refine_ls_R_factor_gt 0.0332
_refine_ls_shift/su_max 0.001
_refine_ls_shift/su_mean 0.000
_refine_ls_structure_factor_coef Fsqd
_refine_ls_weighting_details 'w=1/[\s^2^(Fo^2^)+(0.0497P)^2^] where P=(Fo^2^+2Fc^2^)/3'
_refine_ls_weighting_scheme calc
_refine_ls_wR_factor_gt 0.0829
_refine_ls_wR_factor_ref 0.0850
_reflns_number_gt 2220
_reflns_number_total 2629
_reflns_threshold_expression 'I > 2\s(I)'
_cod_data_source_file hb7533sup1.cif
_cod_data_source_block I
_cod_database_code 2241296
_shelx_space_group_comment
;
The symmetry employed for this shelxl refinement is uniquely defined
by the following loop, which should always be used as a source of
symmetry information in preference to the above space-group names.
They are only intended as comments.
;
_shelx_estimated_absorpt_t_min 0.412
_shelx_estimated_absorpt_t_max 0.847

loop_
_space_group_symop_operation_xyz
'x, y, z'
'-x, -y, -z'

loop_
_atom_site_type_symbol
_atom_site_label
_atom_site_fract_x
_atom_site_fract_y
_atom_site_fract_z
_atom_site_U_iso_or_equiv
_atom_site_adp_type
_atom_site_calc_flag
_atom_site_occupancy
Br Br1 1.07477(3) 0.44030(4) 0.79200(3) 0.02259(10) Uani d 1
S S1 0.14496(8) 0.91252(9) 0.38107(7) 0.01849(15) Uani d 1
O O1 0.2982(2) 0.8558(3) 0.6342(2) 0.0209(4) Uani d 1
H H1 0.2446 0.8745 0.7059 0.025 Uiso d 1
O O2 0.5262(2) 0.7995(3) 0.1222(2) 0.0241(4) Uani d 1
O O3 -0.0849(2) 1.0476(3) 0.1603(2) 0.0228(4) Uani d 1
N N1 0.2180(3) 0.9316(3) 0.1180(2) 0.0194(5) Uani d 1
H H2 0.2025 0.9597 0.0224 0.023 Uiso d 1
C C1 0.5808(3) 0.7087(4) 0.5672(3) 0.0161(5) Uani d 1
C C2 0.4680(3) 0.7553(4) 0.6732(3) 0.0169(5) Uani d 1
C C3 0.5335(3) 0.7033(4) 0.8128(3) 0.0206(5) Uani d 1
H H3 0.4545 0.7337 0.8833 0.025 Uiso calc 1
C C4 0.7120(4) 0.6080(4) 0.8501(3) 0.0202(5) Uani d 1
H H4 0.7557 0.5730 0.9452 0.024 Uiso calc 1
C C5 0.8263(3) 0.5644(4) 0.7449(3) 0.0180(5) Uani d 1
C C6 0.7631(3) 0.6130(3) 0.6081(3) 0.0165(5) Uani d 1
H H6 0.8437 0.5817 0.5387 0.020 Uiso calc 1
C C7 0.5313(3) 0.7529(4) 0.4200(3) 0.0172(5) Uani d 1
H H7 0.6347 0.7195 0.3656 0.021 Uiso calc 1
C C8 0.3763(3) 0.8294(3) 0.3389(3) 0.0165(5) Uani d 1
C C9 0.3887(3) 0.8481(4) 0.1850(3) 0.0184(5) Uani d 1
C C10 0.0738(3) 0.9734(4) 0.2026(3) 0.0178(5) Uani d 1

loop_
_atom_site_aniso_label
_atom_site_aniso_U_11
_atom_site_aniso_U_22
_atom_site_aniso_U_33
_atom_site_aniso_U_12
_atom_site_aniso_U_13
_atom_site_aniso_U_23
Br1 0.01631(13) 0.02877(16) 0.02252(17) 0.00492(10) -0.00595(10) -0.01027(12)
S1 0.0135(3) 0.0290(3) 0.0140(3) 0.0040(2) -0.0010(2) -0.0106(3)
O1 0.0166(8) 0.0310(10) 0.0165(10) 0.0072(7) -0.0018(7) -0.0126(8)
O2 0.0184(8) 0.0378(11) 0.0164(10) 0.0069(8) 0.0002(7) -0.0132(9)
O3 0.0162(8) 0.0351(11) 0.0194(10) 0.0064(8) -0.0033(7) -0.0145(9)
N1 0.0155(9) 0.0303(12) 0.0137(11) 0.0044(9) -0.0017(8) -0.0113(10)
C1 0.0134(10) 0.0203(12) 0.0152(13) 0.0007(9) -0.0011(9) -0.0077(10)
C2 0.0146(10) 0.0215(12) 0.0154(13) -0.0005(9) -0.0007(9) -0.0081(10)
C3 0.0197(12) 0.0248(13) 0.0187(14) 0.0003(10) 0.0000(10) -0.0102(11)
C4 0.0216(11) 0.0240(13) 0.0140(13) 0.0009(10) -0.0043(9) -0.0059(11)
C5 0.0144(10) 0.0195(12) 0.0203(14) 0.0021(9) -0.0017(9) -0.0084(11)
C6 0.0136(10) 0.0201(12) 0.0161(13) 0.0013(9) -0.0003(9) -0.0080(10)
C7 0.0160(10) 0.0205(12) 0.0164(13) 0.0019(9) 0.0010(9) -0.0094(10)
C8 0.0150(10) 0.0207(12) 0.0142(13) 0.0008(9) 0.0009(9) -0.0076(10)
C9 0.0159(11) 0.0224(13) 0.0169(13) 0.0017(9) -0.0023(9) -0.0078(11)
C10 0.0170(11) 0.0231(13) 0.0139(13) 0.0018(9) -0.0012(9) -0.0084(11)

loop_
_atom_type_symbol
_atom_type_description
_atom_type_scat_dispersion_real
_atom_type_scat_dispersion_imag
_atom_type_scat_source
C C 0.0033 0.0016 'International Tables Vol C Tables 4.2.6.8 and 6.1.1.4'
H H 0.0000 0.0000 'International Tables Vol C Tables 4.2.6.8 and 6.1.1.4'
N N 0.0061 0.0033 'International Tables Vol C Tables 4.2.6.8 and 6.1.1.4'
O O 0.0106 0.0060 'International Tables Vol C Tables 4.2.6.8 and 6.1.1.4'
S S 0.1246 0.1234 'International Tables Vol C Tables 4.2.6.8 and 6.1.1.4'
Br Br -0.2901 2.4595 'International Tables Vol C Tables 4.2.6.8 and 6.1.1.4'

loop_
_geom_angle_atom_site_label_1
_geom_angle_atom_site_label_2
_geom_angle_atom_site_label_3
_geom_angle
C10 S1 C8 91.56(12)
C2 O1 H1 109.1
C10 N1 C9 116.6(2)
C10 N1 H2 121.1
C9 N1 H2 122.3
C2 C1 C6 117.0(2)
C2 C1 C7 126.5(2)
C6 C1 C7 116.5(2)
O1 C2 C3 121.5(2)
O1 C2 C1 117.9(2)
C3 C2 C1 120.6(2)
C4 C3 C2 121.1(2)
C4 C3 H3 119.5
C2 C3 H3 119.5
C3 C4 C5 118.6(2)
C3 C4 H4 120.7
C5 C4 H4 120.7
C6 C5 C4 120.9(2)
C6 C5 Br1 119.73(18)
C4 C5 Br1 119.4(2)
C5 C6 C1 121.8(2)
C5 C6 H6 119.1
C1 C6 H6 119.1
C8 C7 C1 136.7(2)
C8 C7 H7 111.7
C1 C7 H7 111.7
C7 C8 C9 118.3(2)
C7 C8 S1 132.0(2)
C9 C8 S1 109.68(17)
O2 C9 N1 122.9(2)
O2 C9 C8 126.6(2)
N1 C9 C8 110.5(2)
O3 C10 N1 124.8(2)
O3 C10 S1 123.58(19)
N1 C10 S1 111.62(18)

loop_
_geom_bond_atom_site_label_1
_geom_bond_atom_site_label_2
_geom_bond_distance
Br1 C5 1.903(2)
S1 C10 1.762(3)
S1 C8 1.770(2)
O1 C2 1.350(3)
O1 H1 0.8399
O2 C9 1.220(3)
O3 C10 1.227(3)
N1 C10 1.367(3)
N1 C9 1.391(3)
N1 H2 0.9099
C1 C2 1.411(3)
C1 C6 1.416(3)
C1 C7 1.441(4)
C2 C3 1.398(4)
C3 C4 1.387(3)
C3 H3 0.9500
C4 C5 1.399(3)
C4 H4 0.9500
C5 C6 1.370(4)
C6 H6 0.9500
C7 C8 1.352(3)
C7 H7 0.9500
C8 C9 1.489(4)

loop_
_geom_hbond_atom_site_label_D
_geom_hbond_atom_site_label_H
_geom_hbond_atom_site_label_A
_geom_hbond_site_symmetry_A
_geom_hbond_distance_DH
_geom_hbond_distance_HA
_geom_hbond_distance_DA
_geom_hbond_angle_DHA
O1 H1 O3 2_576 0.84 1.91 2.740(3) 168
N1 H2 O3 2_575 0.91 2.08 2.941(3) 157

loop_
_geom_torsion_atom_site_label_1
_geom_torsion_atom_site_label_2
_geom_torsion_atom_site_label_3
_geom_torsion_atom_site_label_4
_geom_torsion
C6 C1 C2 O1 176.4(2)
C7 C1 C2 O1 -1.9(4)
C6 C1 C2 C3 -1.8(4)
C7 C1 C2 C3 179.9(2)
O1 C2 C3 C4 -176.9(2)
C1 C2 C3 C4 1.3(4)
C2 C3 C4 C5 0.0(4)
C3 C4 C5 C6 -0.6(4)
C3 C4 C5 Br1 178.16(19)
C4 C5 C6 C1 0.0(4)
Br1 C5 C6 C1 -178.79(18)
C2 C1 C6 C5 1.2(4)
C7 C1 C6 C5 179.7(2)
C2 C1 C7 C8 -6.4(5)
C6 C1 C7 C8 175.4(3)
C1 C7 C8 C9 -179.6(3)
C1 C7 C8 S1 -1.4(5)
C10 S1 C8 C7 -179.7(3)
C10 S1 C8 C9 -1.38(19)
C10 N1 C9 O2 178.0(3)
C10 N1 C9 C8 -2.2(3)
C7 C8 C9 O2 0.7(4)
S1 C8 C9 O2 -177.9(2)
C7 C8 C9 N1 -179.2(2)
S1 C8 C9 N1 2.2(3)
C9 N1 C10 O3 179.7(2)
C9 N1 C10 S1 1.1(3)
C8 S1 C10 O3 -178.4(2)
C8 S1 C10 N1 0.2(2)

_cod_database_fobs_code 2241296
